data_1506730
loop_
_publ_author_name
'Nair, Vijay'
'Biju, A. T.'
'Vinod, A. U.'
'Suresh, Eringathodi'

_publ_section_title
;
 Reaction of Huisgen zwitterion with 1,2-benzoquinones and isatins:
 expeditious synthesis of dihydro-1,2,3-benzoxadiazoles and
 spirooxadiazolines.
;
_journal_issue 23
_journal_name_full 'Organic letters'
_journal_page_first 5139
_journal_page_last 5142
_journal_paper_doi 10.1021/ol051956n
_journal_volume 7
_journal_year 2005
_chemical_formula_sum 'C23 H38 N2 O6'
_chemical_formula_weight 438.55
_chemical_name_systematic
; 
 ? 
;
_space_group_IT_number 14
_symmetry_cell_setting monoclinic
_symmetry_space_group_name_Hall '-P 2yn'
_symmetry_space_group_name_H-M 'P 1 21/n 1'
_atom_sites_solution_hydrogens geom
_atom_sites_solution_primary direct
_atom_sites_solution_secondary difmap
_audit_creation_method SHELXL-97
_cell_angle_alpha 90.00
_cell_angle_beta 98.934(3)
_cell_angle_gamma 90.00
_cell_formula_units_Z 4
_cell_length_a 10.4940(16)
_cell_length_b 9.1968(14)
_cell_length_c 26.727(4)
_cell_measurement_temperature 296(2)
_cell_volume 2548.2(7)
_computing_cell_refinement 'BRUKER SMART'
_computing_data_collection 'BRUKER SMART'
_computing_data_reduction 'BRUKER SAINT'
_computing_molecular_graphics 'ORTEP, PLATON'
_computing_structure_refinement 'SHELXL-97 (Sheldrick, 1997)'
_computing_structure_solution 'SHELXS-97 (Sheldrick, 1990)'
_diffrn_ambient_temperature 296(2)
_diffrn_measured_fraction_theta_full 0.923
_diffrn_measured_fraction_theta_max 0.923
_diffrn_measurement_device_type 'BRUKER SMART APEX CCD DIFFRACTOMETER'
_diffrn_measurement_method 'OMEGA-PHI SCAN'
_diffrn_radiation_monochromator graphite
_diffrn_radiation_source 'fine-focus sealed tube'
_diffrn_radiation_type MoK\a
_diffrn_radiation_wavelength 0.71073
_diffrn_reflns_av_R_equivalents 0.0526
_diffrn_reflns_av_sigmaI/netI 0.0627
_diffrn_reflns_limit_h_max 9
_diffrn_reflns_limit_h_min -11
_diffrn_reflns_limit_k_max 9
_diffrn_reflns_limit_k_min -9
_diffrn_reflns_limit_l_max 28
_diffrn_reflns_limit_l_min -28
_diffrn_reflns_number 9463
_diffrn_reflns_theta_full 22.50
_diffrn_reflns_theta_max 22.50
_diffrn_reflns_theta_min 2.00
_exptl_absorpt_coefficient_mu 0.082
_exptl_crystal_colour Colourless
_exptl_crystal_density_diffrn 1.143
_exptl_crystal_density_method 'not measured'
_exptl_crystal_description PLATES
_exptl_crystal_F_000 952
_exptl_crystal_size_max 0.20
_exptl_crystal_size_mid 0.14
_exptl_crystal_size_min 0.06
_refine_diff_density_max 0.468
_refine_diff_density_min -0.320
_refine_diff_density_rms 0.051
_refine_ls_extinction_method none
_refine_ls_goodness_of_fit_ref 1.104
_refine_ls_hydrogen_treatment mixed
_refine_ls_matrix_type full
_refine_ls_number_parameters 296
_refine_ls_number_reflns 3295
_refine_ls_number_restraints 0
_refine_ls_restrained_S_all 1.104
_refine_ls_R_factor_all 0.1132
_refine_ls_R_factor_gt 0.0811
_refine_ls_shift/su_max 0.003
_refine_ls_shift/su_mean 0.000
_refine_ls_structure_factor_coef Fsqd
_refine_ls_weighting_details 'w=1/[\s^2^(Fo^2^)+(0.0866P)^2^+1.9616P] where P=(Fo^2^+2Fc^2^)/3'
_refine_ls_weighting_scheme calc
_refine_ls_wR_factor_gt 0.1833
_refine_ls_wR_factor_ref 0.1986
_reflns_number_gt 2321
_reflns_number_total 3295
_reflns_threshold_expression >2sigma(I)
_cod_data_source_file ol051956nsi20050815_054256.cif
_cod_data_source_block vijay2om
_cod_depositor_comments
;
The following automatic conversions were performed:

'_symmetry_cell_setting' value 'Monoclinic' changed to 'monoclinic'
according to /home/saulius/struct/CIF-dictionaries/cif_core.dic
dictionary named 'cif_core.dic' version 2.4.1 from 2010-06-29.

Automatic conversion script
Id: cif_fix_values 1715 2011-07-08 13:25:40Z adriana 

The following automatic conversions were performed:

'_refine_ls_weighting_scheme' value 'calc
w=1/[\s^2^(Fo^2^)+(0.0866P)^2^+1.9616P] where P=(Fo^2^+2Fc^2^)/3' was
changed to 'calc'. New tag '_refine_ls_weighting_details' was
created. The value of the new tag was set to
'w=1/[\s^2^(Fo^2^)+(0.0866P)^2^+1.9616P] where P=(Fo^2^+2Fc^2^)/3'.

Automatic conversion script
Id: cif_fix_values 3143 2015-03-26 13:38:13Z robertas 
;
_cod_original_sg_symbol_H-M P21/n
_cod_database_code 1506730

loop_
_symmetry_equiv_pos_as_xyz
'x, y, z'
'-x+1/2, y+1/2, -z+1/2'
'-x, -y, -z'
'x-1/2, -y-1/2, z-1/2'

loop_
_atom_site_label
_atom_site_type_symbol
_atom_site_fract_x
_atom_site_fract_y
_atom_site_fract_z
_atom_site_U_iso_or_equiv
_atom_site_adp_type
_atom_site_occupancy
_atom_site_calc_flag
_atom_site_refinement_flags
O2 O 0.0368(3) 0.3763(3) 0.13359(11) 0.0387(8) Uani 1 d .
O6 O 0.2687(3) 0.6669(3) 0.07464(11) 0.0511(9) Uani 1 d .
O5 O 0.1557(3) 0.6107(4) -0.00177(12) 0.0526(9) Uani 1 d .
N1 N 0.1895(3) 0.4430(4) 0.06135(13) 0.0381(9) Uani 1 d .
C5 C 0.2223(4) 0.3110(4) 0.19430(15) 0.0314(10) Uani 1 d .
C1 C 0.2477(4) 0.3969(4) 0.11104(15) 0.0327(10) Uani 1 d .
O4 O 0.1083(3) 0.1816(4) -0.03205(12) 0.0544(9) Uani 1 d .
O1 O 0.4536(3) 0.4001(4) 0.08373(12) 0.0590(10) Uani 1 d .
H1 H 0.4100 0.3863 0.0559 0.088 Uiso 1 calc R
N2 N 0.1227(4) 0.3403(4) 0.02974(14) 0.0428(10) Uani 1 d .
C6 C 0.1689(4) 0.3640(4) 0.14689(15) 0.0318(10) Uani 1 d .
C4 C 0.3565(4) 0.3005(4) 0.20307(16) 0.0376(11) Uani 1 d .
H4 H 0.3943 0.2681 0.2349 0.045 Uiso 1 calc R
C2 C 0.3801(4) 0.3764(5) 0.12067(16) 0.0385(11) Uani 1 d .
C3 C 0.4394(4) 0.3337(5) 0.16888(16) 0.0378(11) Uani 1 d .
O3 O 0.3043(3) 0.2659(4) 0.00166(12) 0.0618(10) Uani 1 d .
C11 C 0.2009(4) 0.5791(5) 0.04102(18) 0.0407(12) Uani 1 d .
C7 C 0.1897(5) 0.2640(5) -0.00080(17) 0.0448(12) Uani 1 d .
C15 C 0.5862(4) 0.3176(6) 0.18239(18) 0.0498(13) Uani 1 d .
C19 C 0.1393(4) 0.2596(5) 0.23378(16) 0.0386(11) Uani 1 d .
C23 C -0.0128(4) 0.5194(5) 0.12344(18) 0.0501(13) Uani 1 d .
H23A H 0.0574 0.5857 0.1224 0.075 Uiso 1 calc R
H23B H -0.0605 0.5484 0.1497 0.075 Uiso 1 calc R
H23C H -0.0687 0.5205 0.0914 0.075 Uiso 1 calc R
C20 C 0.2219(5) 0.2077(6) 0.28300(17) 0.0545(13) Uani 1 d .
H20A H 0.1667 0.1742 0.3061 0.082 Uiso 1 calc R
H20B H 0.2740 0.2868 0.2981 0.082 Uiso 1 calc R
H20C H 0.2768 0.1296 0.2756 0.082 Uiso 1 calc R
C21 C 0.0520(5) 0.3797(6) 0.24868(18) 0.0560(14) Uani 1 d .
H21A H -0.0075 0.4092 0.2195 0.084 Uiso 1 calc R
H21B H 0.1037 0.4615 0.2617 0.084 Uiso 1 calc R
H21C H 0.0050 0.3440 0.2742 0.084 Uiso 1 calc R
C22 C 0.0558(5) 0.1302(6) 0.2113(2) 0.0665(16) Uani 1 d .
H22A H -0.0015 0.1616 0.1818 0.100 Uiso 1 calc R
H22B H 0.0064 0.0942 0.2361 0.100 Uiso 1 calc R
H22C H 0.1106 0.0543 0.2022 0.100 Uiso 1 calc R
C8 C 0.1659(5) 0.0775(5) -0.06341(18) 0.0578(14) Uani 1 d .
H8 H 0.2503 0.0470 -0.0455 0.069 Uiso 1 calc R
C12 C 0.3027(6) 0.8093(6) 0.0555(2) 0.0684(17) Uani 1 d .
H12 H 0.2312 0.8416 0.0299 0.082 Uiso 1 calc R
C18 C 0.6287(5) 0.2788(6) 0.2382(2) 0.0673(16) Uani 1 d .
H18A H 0.5932 0.1861 0.2452 0.101 Uiso 1 calc R
H18B H 0.5983 0.3518 0.2592 0.101 Uiso 1 calc R
H18C H 0.7211 0.2742 0.2452 0.101 Uiso 1 calc R
C9 C 0.1832(8) 0.1489(7) -0.1125(2) 0.096(2) Uani 1 d .
H9A H 0.1003 0.1741 -0.1310 0.143 Uiso 1 calc R
H9B H 0.2260 0.0830 -0.1322 0.143 Uiso 1 calc R
H9C H 0.2342 0.2353 -0.1056 0.143 Uiso 1 calc R
C16 C 0.6347(5) 0.1974(8) 0.1504(3) 0.093(2) Uani 1 d .
H16A H 0.7256 0.1835 0.1609 0.139 Uiso 1 calc R
H16B H 0.6189 0.2248 0.1153 0.139 Uiso 1 calc R
H16C H 0.5900 0.1084 0.1549 0.139 Uiso 1 calc R
C17 C 0.6511(5) 0.4633(7) 0.1731(2) 0.0718(17) Uani 1 d .
H17A H 0.7428 0.4542 0.1825 0.108 Uiso 1 calc R
H17B H 0.6198 0.5379 0.1932 0.108 Uiso 1 calc R
H17C H 0.6311 0.4886 0.1379 0.108 Uiso 1 calc R
C10 C 0.0769(7) -0.0518(6) -0.0702(2) 0.090(2) Uani 1 d .
H10A H 0.0644 -0.0879 -0.0376 0.135 Uiso 1 calc R
H10B H 0.1143 -0.1267 -0.0883 0.135 Uiso 1 calc R
H10C H -0.0047 -0.0232 -0.0890 0.135 Uiso 1 calc R
C13 C 0.4148(10) 0.7962(11) 0.0319(5) 0.203(6) Uani 1 d .
H13A H 0.4880 0.7750 0.0571 0.305 Uiso 1 calc R
H13B H 0.4291 0.8858 0.0152 0.305 Uiso 1 calc R
H13C H 0.4027 0.7189 0.0075 0.305 Uiso 1 calc R
C14 C 0.3142(11) 0.9107(8) 0.0982(3) 0.155(4) Uani 1 d .
H14A H 0.3872 0.8843 0.1228 0.232 Uiso 1 calc R
H14B H 0.2373 0.9065 0.1135 0.232 Uiso 1 calc R
H14C H 0.3256 1.0076 0.0863 0.232 Uiso 1 calc R
H2 H 0.037(4) 0.337(5) 0.0251(15) 0.043(14) Uiso 1 d .

loop_
_atom_site_aniso_label
_atom_site_aniso_U_11
_atom_site_aniso_U_22
_atom_site_aniso_U_33
_atom_site_aniso_U_23
_atom_site_aniso_U_13
_atom_site_aniso_U_12
O2 0.0298(17) 0.0320(18) 0.0537(18) 0.0047(14) 0.0045(14) 0.0021(13)
O6 0.061(2) 0.047(2) 0.0431(18) 0.0069(16) 0.0005(16) -0.0178(17)
O5 0.051(2) 0.068(2) 0.0371(19) 0.0093(17) -0.0003(16) -0.0022(17)
N1 0.039(2) 0.039(2) 0.035(2) -0.0053(19) 0.0039(17) -0.0074(18)
C5 0.040(3) 0.019(2) 0.036(2) -0.0018(19) 0.007(2) -0.0009(19)
C1 0.037(3) 0.028(2) 0.034(2) -0.0040(19) 0.007(2) 0.0024(19)
O4 0.061(2) 0.051(2) 0.0509(19) -0.0218(17) 0.0075(17) -0.0036(17)
O1 0.0400(19) 0.090(3) 0.050(2) -0.006(2) 0.0155(16) -0.0065(18)
N2 0.039(3) 0.049(3) 0.041(2) -0.0172(19) 0.007(2) -0.007(2)
C6 0.035(3) 0.019(2) 0.042(3) -0.007(2) 0.008(2) -0.0009(19)
C4 0.045(3) 0.024(3) 0.042(3) 0.002(2) 0.002(2) 0.008(2)
C2 0.035(3) 0.040(3) 0.042(3) -0.009(2) 0.009(2) 0.000(2)
C3 0.038(3) 0.029(3) 0.045(3) -0.005(2) 0.003(2) 0.003(2)
O3 0.041(2) 0.080(3) 0.065(2) -0.024(2) 0.0128(17) 0.0003(18)
C11 0.032(3) 0.052(3) 0.038(3) -0.004(3) 0.005(2) 0.001(2)
C7 0.045(3) 0.046(3) 0.043(3) -0.006(2) 0.005(2) -0.002(3)
C15 0.032(3) 0.056(3) 0.061(3) -0.006(3) 0.005(2) 0.001(2)
C19 0.044(3) 0.029(3) 0.044(3) 0.006(2) 0.008(2) -0.004(2)
C23 0.047(3) 0.048(3) 0.056(3) 0.008(2) 0.011(2) 0.015(2)
C20 0.066(3) 0.051(3) 0.048(3) 0.010(2) 0.013(3) 0.006(3)
C21 0.062(3) 0.057(3) 0.055(3) 0.013(3) 0.026(3) 0.010(3)
C22 0.083(4) 0.051(4) 0.067(3) 0.010(3) 0.015(3) -0.025(3)
C8 0.082(4) 0.039(3) 0.051(3) -0.010(3) 0.009(3) 0.015(3)
C12 0.085(4) 0.053(4) 0.064(4) 0.015(3) 0.002(3) -0.032(3)
C18 0.043(3) 0.077(4) 0.077(4) 0.004(3) -0.008(3) 0.009(3)
C9 0.167(7) 0.062(4) 0.067(4) 0.000(3) 0.045(4) 0.028(4)
C16 0.052(4) 0.109(6) 0.113(5) -0.038(4) -0.003(3) 0.032(4)
C17 0.035(3) 0.099(5) 0.079(4) 0.004(3) 0.003(3) -0.014(3)
C10 0.140(6) 0.051(4) 0.076(4) -0.012(3) 0.008(4) -0.014(4)
C13 0.162(9) 0.129(9) 0.363(17) 0.042(10) 0.178(11) -0.017(7)
C14 0.279(12) 0.055(5) 0.140(7) 0.000(5) 0.058(8) -0.053(6)

loop_
_atom_type_symbol
_atom_type_description
_atom_type_scat_dispersion_real
_atom_type_scat_dispersion_imag
_atom_type_scat_source
C C 0.0033 0.0016 'International Tables Vol C Tables 4.2.6.8 and 6.1.1.4'
H H 0.0000 0.0000 'International Tables Vol C Tables 4.2.6.8 and 6.1.1.4'
N N 0.0061 0.0033 'International Tables Vol C Tables 4.2.6.8 and 6.1.1.4'
O O 0.0106 0.0060 'International Tables Vol C Tables 4.2.6.8 and 6.1.1.4'

loop_
_geom_angle_atom_site_label_1
_geom_angle_atom_site_label_2
_geom_angle_atom_site_label_3
_geom_angle
C6 O2 C23 116.5(3)
C11 O6 C12 116.1(4)
C11 N1 N2 116.5(3)
C11 N1 C1 125.6(4)
N2 N1 C1 117.7(3)
C6 C5 C4 115.5(4)
C6 C5 C19 122.7(4)
C4 C5 C19 121.8(4)
C2 C1 C6 121.9(4)
C2 C1 N1 118.8(4)
C6 C1 N1 119.2(4)
C7 O4 C8 116.7(4)
C2 O1 H1 109.5
C7 N2 N1 117.4(4)
C7 N2 H2 120(3)
N1 N2 H2 121(3)
O2 C6 C5 120.6(4)
O2 C6 C1 119.0(4)
C5 C6 C1 120.3(4)
C3 C4 C5 126.4(4)
C3 C4 H4 116.8
C5 C4 H4 116.8
O1 C2 C1 120.5(4)
O1 C2 C3 119.5(4)
C1 C2 C3 120.0(4)
C4 C3 C2 115.7(4)
C4 C3 C15 122.2(4)
C2 C3 C15 122.1(4)
O5 C11 O6 125.9(5)
O5 C11 N1 123.3(4)
O6 C11 N1 110.8(4)
O3 C7 O4 125.8(4)
O3 C7 N2 124.9(4)
O4 C7 N2 109.3(4)
C16 C15 C18 107.7(4)
C16 C15 C3 110.3(4)
C18 C15 C3 112.4(4)
C16 C15 C17 110.2(5)
C18 C15 C17 106.9(4)
C3 C15 C17 109.4(4)
C21 C19 C20 106.5(4)
C21 C19 C22 109.4(4)
C20 C19 C22 107.7(4)
C21 C19 C5 112.4(4)
C20 C19 C5 112.2(4)
C22 C19 C5 108.5(4)
O2 C23 H23A 109.5
O2 C23 H23B 109.5
H23A C23 H23B 109.5
O2 C23 H23C 109.5
H23A C23 H23C 109.5
H23B C23 H23C 109.5
C19 C20 H20A 109.5
C19 C20 H20B 109.5
H20A C20 H20B 109.5
C19 C20 H20C 109.5
H20A C20 H20C 109.5
H20B C20 H20C 109.5
C19 C21 H21A 109.5
C19 C21 H21B 109.5
H21A C21 H21B 109.5
C19 C21 H21C 109.5
H21A C21 H21C 109.5
H21B C21 H21C 109.5
C19 C22 H22A 109.5
C19 C22 H22B 109.5
H22A C22 H22B 109.5
C19 C22 H22C 109.5
H22A C22 H22C 109.5
H22B C22 H22C 109.5
O4 C8 C9 109.3(4)
O4 C8 C10 106.4(4)
C9 C8 C10 113.4(5)
O4 C8 H8 109.2
C9 C8 H8 109.2
C10 C8 H8 109.2
C13 C12 C14 115.2(7)
C13 C12 O6 109.9(6)
C14 C12 O6 106.9(5)
C13 C12 H12 108.2
C14 C12 H12 108.2
O6 C12 H12 108.2
C15 C18 H18A 109.5
C15 C18 H18B 109.5
H18A C18 H18B 109.5
C15 C18 H18C 109.5
H18A C18 H18C 109.5
H18B C18 H18C 109.5
C8 C9 H9A 109.5
C8 C9 H9B 109.5
H9A C9 H9B 109.5
C8 C9 H9C 109.5
H9A C9 H9C 109.5
H9B C9 H9C 109.5
C15 C16 H16A 109.5
C15 C16 H16B 109.5
H16A C16 H16B 109.5
C15 C16 H16C 109.5
H16A C16 H16C 109.5
H16B C16 H16C 109.5
C15 C17 H17A 109.5
C15 C17 H17B 109.5
H17A C17 H17B 109.5
C15 C17 H17C 109.5
H17A C17 H17C 109.5
H17B C17 H17C 109.5
C8 C10 H10A 109.5
C8 C10 H10B 109.5
H10A C10 H10B 109.5
C8 C10 H10C 109.5
H10A C10 H10C 109.5
H10B C10 H10C 109.5
C12 C13 H13A 109.5
C12 C13 H13B 109.5
H13A C13 H13B 109.5
C12 C13 H13C 109.5
H13A C13 H13C 109.5
H13B C13 H13C 109.5
C12 C14 H14A 109.5
C12 C14 H14B 109.5
H14A C14 H14B 109.5
C12 C14 H14C 109.5
H14A C14 H14C 109.5
H14B C14 H14C 109.5

loop_
_geom_bond_atom_site_label_1
_geom_bond_atom_site_label_2
_geom_bond_distance
O2 C6 1.381(5)
O2 C23 1.426(5)
O6 C11 1.329(5)
O6 C12 1.470(6)
O5 C11 1.203(5)
N1 C11 1.377(6)
N1 N2 1.383(5)
N1 C1 1.437(5)
C5 C6 1.392(5)
C5 C4 1.395(6)
C5 C19 1.543(6)
C1 C2 1.386(6)
C1 C6 1.393(6)
O4 C7 1.334(5)
O4 C8 1.464(5)
O1 C2 1.361(5)
O1 H1 0.8200
N2 C7 1.354(6)
N2 H2 0.89(4)
C4 C3 1.390(6)
C4 H4 0.9300
C2 C3 1.398(6)
C3 C15 1.534(6)
O3 C7 1.195(5)
C15 C16 1.533(7)
C15 C18 1.531(7)
C15 C17 1.540(7)
C19 C21 1.527(6)
C19 C20 1.535(6)
C19 C22 1.542(6)
C23 H23A 0.9600
C23 H23B 0.9600
C23 H23C 0.9600
C20 H20A 0.9600
C20 H20B 0.9600
C20 H20C 0.9600
C21 H21A 0.9600
C21 H21B 0.9600
C21 H21C 0.9600
C22 H22A 0.9600
C22 H22B 0.9600
C22 H22C 0.9600
C8 C9 1.502(7)
C8 C10 1.505(7)
C8 H8 0.9800
C12 C13 1.423(10)
C12 C14 1.464(9)
C12 H12 0.9800
C18 H18A 0.9600
C18 H18B 0.9600
C18 H18C 0.9600
C9 H9A 0.9600
C9 H9B 0.9600
C9 H9C 0.9600
C16 H16A 0.9600
C16 H16B 0.9600
C16 H16C 0.9600
C17 H17A 0.9600
C17 H17B 0.9600
C17 H17C 0.9600
C10 H10A 0.9600
C10 H10B 0.9600
C10 H10C 0.9600
C13 H13A 0.9600
C13 H13B 0.9600
C13 H13C 0.9600
C14 H14A 0.9600
C14 H14B 0.9600
C14 H14C 0.9600

loop_
_cod_related_entry_id
_cod_related_entry_database
_cod_related_entry_code
1 ChemSpider 21156966
